data_7219232
loop_
_publ_author_name
'Gon\,calves, R. F.'
'Cavalcante, L. S.'
'Nogueira, I. C.'
'Longo, E.'
'Godinho, M. J.'
'Sczancoski, J. C.'
'Mastelaro, V. R.'
'Pinatti, I. M.'
'Rosa, I. L. V.'
'Marques, A. P. A.'

_publ_section_title
;
 Rietveld refinement, cluster modelling, growth mechanism and
 photoluminescence properties of CaWO4:Eu3+microcrystals
;
_journal_issue 7
_journal_name_full CrystEngComm
_journal_page_first 1654
_journal_paper_doi 10.1039/C4CE02279C
_journal_volume 17
_journal_year 2015
_chemical_compound_source Scheelite
_chemical_formula_analytical 'Ca0.96 Eu0.04 O4 W'
_chemical_formula_moiety 'Ca0.96 Eu0.04 O4 W'
_chemical_formula_structural 'Ca0.96 Eu0.04 O4 W'
_chemical_formula_sum 'Ca0.96 Eu0.04 O4 W'
_chemical_formula_weight 292.08
_chemical_melting_point 1886
_chemical_name_common 'Calcium europium tungstate'
_space_group_IT_number 88
_symmetry_cell_setting tetragonal
_symmetry_space_group_name_Hall '-I 4ad'
_symmetry_space_group_name_H-M 'I 41/a :2'
_audit_creation_date 2014-08-13T14:31
_audit_creation_method 'from EXP file using GSAS2CIF'
_audit_update_record
;
2014-12-23 deposited with the CCDC.
2015-01-05 downloaded from the CCDC.
;
_cell_angle_alpha 90.0
_cell_angle_beta 90.0
_cell_angle_gamma 90.0
_cell_formula_units_Z 4
_cell_length_a 5.24682(4)
_cell_length_b 5.24682
_cell_length_c 11.38143(16)
_cell_measurement_temperature 298
_cell_volume 313.321(5)
_computing_data_collection Jade
_computing_data_reduction Jade
_computing_structure_refinement GSAS
_computing_structure_solution xx
_diffrn_ambient_temperature 298
_diffrn_detector scintillation
_diffrn_detector_type scintillation
_diffrn_measurement_device_type 'Rigaku AFC-7R'
_diffrn_radiation_monochromator xx
_diffrn_radiation_polarisn_ratio 0.5
_diffrn_radiation_probe x-ray
_diffrn_source Cu
_diffrn_source_target Cu
_diffrn_source_type Copper
_exptl_absorpt_correction_T_max 0.97834
_exptl_absorpt_correction_T_min 0.68270
_exptl_absorpt_process_details
;   GSAS Absorption/surface roughness correction: function number 3
 Surface roughness abs. correction (Suortti)
Terms =     0.53915        0.37748    
Correction is refined.
;
_exptl_crystal_density_diffrn 6.12
_exptl_crystal_density_meas 6.12
_exptl_crystal_density_method 'not measured'
_exptl_crystal_F_000 276
_pd_block_id 2014-08-13T14:31|4%EU|Icamira|Rigaku
_pd_calc_method 'Rietveld Refinement'
_pd_char_colour white
_pd_char_particle_morphology irregular
_pd_instr_location ' ?'
_pd_meas_2theta_range_inc 0.02
_pd_meas_2theta_range_max 110.0
_pd_meas_2theta_range_min 10.0
_pd_meas_number_of_points 5001
_pd_meas_scan_method disp
_pd_phase_name 'from C:/Ref_CaWO4/CW-4%Eu/EntryWithCollCode18135.cif'
_pd_prep_cool_rate 1
_pd_prep_pressure 100
_pd_prep_temperature 298
_pd_proc_2theta_range_inc 0.02
_pd_proc_2theta_range_max 110.0
_pd_proc_2theta_range_min 10.0
_pd_proc_info_data_reduction Jade
_pd_proc_info_datetime 2014-10-03T14:31:47
_pd_proc_info_excluded_regions ' ?'
_pd_proc_ls_background_function
;   GSAS Background function number 1 with  6 terms.
 Shifted Chebyshev function of 1st kind
      1:    235.825     2:   -96.3610     3:    58.8736     4:   -16.6930    
      5:    13.0885     6:    2.54907    
;
_pd_proc_ls_peak_cutoff 0.00030
_pd_proc_ls_profile_function
;
 CW Profile function number 4 with  17 terms
 Pseudovoigt profile coefficients as parameterized in
 P. Thompson, D.E. Cox & J.B. Hastings (1987). J. Appl. Cryst.,20,79-83.
 Asymmetry correction of L.W. Finger, D.E. Cox & A. P. Jephcoat (1994).
 J. Appl. Cryst.,27,892-900.
 Microstrain broadening by P.W. Stephens,  (1999). J. Appl. Cryst.,32,281-289.
 Peak tails are ignored  where the intensity is below 0.0003 times the peak
   Aniso. broadening axis   0.0   0.0   1.0
;
_pd_proc_number_of_points 5001
_pd_spec_mounting ' ?'
_refine_ls_goodness_of_fit_all 1.97
_refine_ls_goodness_of_fit_ref 1.97
_refine_ls_matrix_type full
_refine_ls_number_parameters 18
_refine_ls_number_restraints 0
_refine_ls_R_factor_all 0.0472
_refine_ls_R_factor_gt 0.0322
_refine_ls_R_Fsqd_factor 0.02350
_refine_ls_shift/su_max 0.10
_refine_ls_shift/su_mean 0.02
_refine_ls_wR_factor_gt 0.0633
_reflns_d_resolution_high 0.944
_reflns_d_resolution_low 4.765
_reflns_limit_h_max 5
_reflns_limit_h_min 0
_reflns_limit_k_max 5
_reflns_limit_k_min 0
_reflns_limit_l_max 12
_reflns_limit_l_min 0
_reflns_number_total 204
_cod_data_source_file c4ce02279c2.cif
_cod_data_source_block 4%EU_publ
_cod_depositor_comments
;
The following automatic conversions were performed:

'_geom_bond_publ_flag' value 'N' changed to 'n' according to
/usr/data/users/saulius/crontab/automatic-downloads/rss-feeds/RSC/lib/dictionaries/cif_core.dic
dictionary named 'cif_core.dic' version 2.4.2 from 2011-04-26 (49
times).

'_geom_angle_publ_flag' value 'N' changed to 'n' according
to
/usr/data/users/saulius/crontab/automatic-downloads/rss-feeds/RSC/lib/dictionaries/cif_core.dic
dictionary named 'cif_core.dic' version 2.4.2 from 2011-04-26 (183
times).

Automatic conversion script
Id: cif_fix_values 2935 2014-11-11 08:27:57Z andrius 

 Adding full bibliography for 7219229--7219232.cif.

 Removed the _chemical_name_systematic data item since
 it had an incorrect value 'xx'.

 Antanas Vaitkus,
 2021-04-26
;
_cod_original_cell_volume 313.321(7)
_cod_original_sg_symbol_Hall -I4ad
_cod_original_sg_symbol_H-M 'I 41/a'
_cod_database_code 7219232

loop_
_symmetry_equiv_pos_site_id
_symmetry_equiv_pos_as_xyz
1 +x,+y,+z
2 -y+3/4,+x+1/4,+z+1/4
3 -x+1/2,-y,+z+1/2
4 +y+3/4,-x+3/4,+z+3/4
-1 -x,-y,-z
-2 +y+1/4,-x+3/4,-z+3/4
-3 +x+1/2,+y,-z+1/2
-4 -y+1/4,+x+1/4,-z+1/4
101 +x+1/2,+y+1/2,+z+1/2
102 -y+1/4,+x+3/4,+z+3/4
103 -x,-y+1/2,+z
104 +y+1/4,-x+1/4,+z+1/4
-101 -x+1/2,-y+1/2,-z+1/2
-102 +y+3/4,-x+1/4,-z+1/4
-103 +x,+y+1/2,-z
-104 -y+3/4,+x+3/4,-z+3/4

loop_
_atom_site_type_symbol
_atom_site_label
_atom_site_fract_x
_atom_site_fract_y
_atom_site_fract_z
_atom_site_occupancy
_atom_site_thermal_displace_type
_atom_site_U_iso_or_equiv
_atom_site_symmetry_multiplicity
Ca Ca1 0.0 0.25 0.625 0.96289 Uiso 0.01306 4
W W1 0.0 0.25 0.125 1.0 Uiso 0.01342 4
O O1 0.15111 0.01461 0.2089 1.0 Uiso 0.02403 16
Eu EU1 0.0 0.25 0.625 0.03711 Uiso 0.03426 4

loop_
_atom_type_symbol
_atom_type_number_in_cell
_atom_type_scat_dispersion_real
_atom_type_scat_dispersion_imag
_atom_type_scat_Cromer_Mann_a1
_atom_type_scat_Cromer_Mann_a2
_atom_type_scat_Cromer_Mann_a3
_atom_type_scat_Cromer_Mann_a4
_atom_type_scat_Cromer_Mann_b1
_atom_type_scat_Cromer_Mann_b2
_atom_type_scat_Cromer_Mann_b3
_atom_type_scat_Cromer_Mann_b4
_atom_type_scat_Cromer_Mann_c
_atom_type_scat_source
Ca 3.852 0.000 0.000 15.6348 -0.0074 7.95180 0.60890 8.43720 10.3116 0.85370 25.9905 -14.875 International_Tables_Vol_C
W 4.0 0.000 0.000 29.4936 1.42755 19.3763 0.10462 13.0544 5.93667 5.06412 11.1972 1.01074 International_Tables_Vol_C
O 16.0 0.000 0.000 3.76936 15.0797 2.53342 6.30430 1.91579 40.3445 1.55094 0.31291 0.22789 International_Tables_Vol_C
Eu 0.148 0.000 0.000 24.6274 2.38790 19.0886 0.19420 13.7603 13.7546 2.92270 123.174 2.57450 International_Tables_Vol_C

loop_
_diffrn_radiation_wavelength
_diffrn_radiation_wavelength_wt
_diffrn_radiation_type
_diffrn_radiation_wavelength_id
1.540500 1.000 CuK\a 1
1.544300 0.500 CuK\a 2

loop_
_geom_angle_atom_site_label_1
_geom_angle_atom_site_label_2
_geom_angle_atom_site_label_3
_geom_angle
_geom_angle_site_symmetry_1
_geom_angle_site_symmetry_3
_geom_angle_publ_flag
Ca1 Ca1 Ca1 85.3519(9) 2_455 2_555 n
Ca1 Ca1 Ca1 122.7189(6) 2_455 4_444 n
Ca1 Ca1 Ca1 122.7189(6) 2_455 4_454 n
Ca1 Ca1 O1 100.4422(9) 2_455 2_455 n
Ca1 Ca1 O1 102.5059(7) 2_455 3_555 n
Ca1 Ca1 O1 38.8829(4) 2_455 -1_556 n
Ca1 Ca1 O1 131.33250(10) 2_455 -2_555 n
Ca1 Ca1 O1 38.6568 2_455 101_455 n
Ca1 Ca1 EU1 0.0 2_455 2_455 n
Ca1 Ca1 EU1 85.3519(9) 2_455 2_555 n
Ca1 Ca1 EU1 122.7189(6) 2_455 4_444 n
Ca1 Ca1 EU1 122.7189(6) 2_455 4_454 n
Ca1 Ca1 Ca1 122.7189(6) 2_555 4_444 n
Ca1 Ca1 Ca1 122.7189(6) 2_555 4_454 n
Ca1 Ca1 O1 160.29930(20) 2_555 2_455 n
Ca1 Ca1 O1 38.6568 2_555 3_555 n
Ca1 Ca1 O1 69.8621(7) 2_555 -1_556 n
Ca1 Ca1 O1 84.4873(6) 2_555 -2_555 n
Ca1 Ca1 O1 102.5059(7) 2_555 101_455 n
Ca1 Ca1 O1 131.33250(10) 2_555 -104_445 n
Ca1 Ca1 EU1 85.3519(9) 2_555 2_455 n
Ca1 Ca1 EU1 0.0 2_555 2_555 n
Ca1 Ca1 EU1 122.7189(6) 2_555 4_444 n
Ca1 Ca1 EU1 122.7189(6) 2_555 4_454 n
Ca1 Ca1 Ca1 85.3519(9) 4_444 4_454 n
Ca1 Ca1 O1 69.8621(7) 4_444 2_455 n
Ca1 Ca1 O1 84.4873(6) 4_444 3_555 n
Ca1 Ca1 O1 100.4422(9) 4_444 -1_556 n
Ca1 Ca1 O1 102.5059(7) 4_444 -2_555 n
Ca1 Ca1 O1 131.33250(10) 4_444 101_455 n
Ca1 Ca1 EU1 122.7189(6) 4_444 2_455 n
Ca1 Ca1 EU1 122.7189(6) 4_444 2_555 n
Ca1 Ca1 EU1 0.0 4_444 4_444 n
Ca1 Ca1 EU1 85.3519(9) 4_444 4_454 n
Ca1 Ca1 O1 38.8829(4) 4_454 2_455 n
Ca1 Ca1 O1 131.33250(10) 4_454 3_555 n
Ca1 Ca1 O1 160.29930(20) 4_454 -1_556 n
Ca1 Ca1 O1 38.6568 4_454 -2_555 n
Ca1 Ca1 O1 84.4873(6) 4_454 101_455 n
Ca1 Ca1 O1 69.8621(7) 4_454 104_333 n
Ca1 Ca1 O1 102.5059(7) 4_454 -104_445 n
Ca1 Ca1 EU1 122.7189(6) 4_454 2_455 n
Ca1 Ca1 EU1 122.7189(6) 4_454 2_555 n
Ca1 Ca1 EU1 85.3519(9) 4_454 4_444 n
Ca1 Ca1 EU1 0.0 4_454 4_454 n
O1 Ca1 O1 152.16890(10) 2_455 3_555 n
O1 Ca1 O1 125.6615(6) 2_455 -1_556 n
O1 Ca1 O1 77.5397(4) 2_455 -2_555 n
O1 Ca1 O1 72.6499(8) 2_455 101_455 n
O1 Ca1 O1 68.26250(30) 2_455 -104_445 n
O1 Ca1 EU1 100.4422(9) 2_455 2_455 n
O1 Ca1 EU1 160.29930(20) 2_455 2_555 n
O1 Ca1 EU1 69.8621(7) 2_455 4_444 n
O1 Ca1 EU1 38.8829(4) 2_455 4_454 n
O1 Ca1 O1 68.26250(30) 3_555 -1_556 n
O1 Ca1 O1 98.47130(20) 3_555 -2_555 n
O1 Ca1 O1 134.8596(7) 3_555 101_455 n
O1 Ca1 O1 98.47130(20) 3_555 -104_445 n
O1 Ca1 EU1 102.5059(7) 3_555 2_455 n
O1 Ca1 EU1 38.6568 3_555 2_555 n
O1 Ca1 EU1 84.4873(6) 3_555 4_444 n
O1 Ca1 EU1 131.33250(10) 3_555 4_454 n
O1 Ca1 O1 152.16879(10) -1_556 -2_555 n
O1 Ca1 O1 77.5397(4) -1_556 101_455 n
O1 Ca1 O1 72.6499(8) -1_556 -104_445 n
O1 Ca1 EU1 38.8829(4) -1_556 2_455 n
O1 Ca1 EU1 69.8621(7) -1_556 2_555 n
O1 Ca1 EU1 100.4422(9) -1_556 4_444 n
O1 Ca1 EU1 160.29930(20) -1_556 4_454 n
O1 Ca1 O1 98.47130(20) -2_555 101_455 n
O1 Ca1 O1 134.8596(7) -2_555 -104_445 n
O1 Ca1 EU1 38.6568 -2_766 4_454 n
O1 Ca1 O1 98.47130(20) 101_455 -104_445 n
O1 Ca1 EU1 38.6568 101_455 2_455 n
O1 Ca1 EU1 102.5059(7) 101_455 2_555 n
O1 Ca1 EU1 131.33250(10) 101_455 4_444 n
O1 Ca1 EU1 84.4873(6) 101_455 4_454 n
O1 Ca1 EU1 84.4873(6) -104_656 2_455 n
O1 Ca1 EU1 38.6568 -104_656 4_444 n
EU1 Ca1 EU1 85.3519(9) 2_455 2_555 n
EU1 Ca1 EU1 122.7189(6) 2_455 4_444 n
EU1 Ca1 EU1 122.7189(6) 2_455 4_454 n
EU1 Ca1 EU1 122.7189(6) 2_555 4_444 n
EU1 Ca1 EU1 122.7189(6) 2_555 4_454 n
EU1 Ca1 EU1 85.3519(9) 4_444 4_454 n
O1 W1 O1 107.3038(4) 1_555 -4_555 n
Ca1 O1 Ca1 102.4603(4) 3_554 4_444 n
Ca1 O1 W1 121.1594(7) 3_554 1_555 n
Ca1 O1 EU1 0.0 3_554 3_554 n
Ca1 O1 EU1 102.4603(4) 3_554 4_444 n
Ca1 O1 W1 131.83170(30) 4_444 1_555 n
Ca1 O1 EU1 102.4603(4) 4_444 3_554 n
Ca1 O1 EU1 0.0 4_444 4_444 n
W1 O1 EU1 121.1594(7) 1_555 3_554 n
W1 O1 EU1 131.83170(30) 1_555 4_444 n
EU1 O1 EU1 102.4603(4) 3_554 4_444 n
Ca1 EU1 Ca1 85.3519(9) 2_455 2_555 n
Ca1 EU1 Ca1 122.7189(6) 2_455 4_444 n
Ca1 EU1 Ca1 122.7189(6) 2_455 4_454 n
Ca1 EU1 O1 100.4422(9) 2_455 2_455 n
Ca1 EU1 O1 102.5059(7) 2_455 3_555 n
Ca1 EU1 O1 38.8829(4) 2_455 -1_556 n
Ca1 EU1 O1 131.33250(10) 2_455 -2_555 n
Ca1 EU1 O1 38.6568 2_455 101_455 n
Ca1 EU1 O1 84.4873(6) 2_455 -104_445 n
Ca1 EU1 EU1 0.0 2_455 2_455 n
Ca1 EU1 EU1 85.3519(9) 2_455 2_555 n
Ca1 EU1 EU1 122.7189(6) 2_455 4_444 n
Ca1 EU1 EU1 122.7189(6) 2_455 4_454 n
Ca1 EU1 Ca1 122.7189(6) 2_555 4_444 n
Ca1 EU1 Ca1 122.7189(6) 2_555 4_454 n
Ca1 EU1 O1 160.29930(20) 2_555 2_455 n
Ca1 EU1 O1 38.6568 2_555 3_555 n
Ca1 EU1 O1 69.8621(7) 2_555 -1_556 n
Ca1 EU1 O1 84.4873(6) 2_555 -2_555 n
Ca1 EU1 O1 102.5059(7) 2_555 101_455 n
Ca1 EU1 O1 131.33250(10) 2_555 -104_445 n
Ca1 EU1 EU1 85.3519(9) 2_555 2_455 n
Ca1 EU1 EU1 0.0 2_555 2_555 n
Ca1 EU1 EU1 122.7189(6) 2_555 4_444 n
Ca1 EU1 EU1 122.7189(6) 2_555 4_454 n
Ca1 EU1 Ca1 85.3519(9) 4_444 4_454 n
Ca1 EU1 O1 69.8621(7) 4_444 2_455 n
Ca1 EU1 O1 84.4873(6) 4_444 3_555 n
Ca1 EU1 O1 100.4422(9) 4_444 -1_556 n
Ca1 EU1 O1 102.5059(7) 4_444 -2_555 n
Ca1 EU1 O1 131.33250(10) 4_444 101_455 n
Ca1 EU1 O1 38.6568 4_444 -104_445 n
Ca1 EU1 EU1 122.7189(6) 4_444 2_455 n
Ca1 EU1 EU1 122.7189(6) 4_444 2_555 n
Ca1 EU1 EU1 0.0 4_444 4_444 n
Ca1 EU1 EU1 85.3519(9) 4_444 4_454 n
Ca1 EU1 O1 38.8829(4) 4_454 2_455 n
Ca1 EU1 O1 131.33250(10) 4_454 3_555 n
Ca1 EU1 O1 160.29930(20) 4_454 -1_556 n
Ca1 EU1 O1 38.6568 4_454 -2_555 n
Ca1 EU1 O1 84.4873(6) 4_454 101_455 n
Ca1 EU1 O1 69.8621(7) 4_454 104_333 n
Ca1 EU1 O1 102.5059(7) 4_454 -104_445 n
Ca1 EU1 EU1 122.7189(6) 4_454 2_455 n
Ca1 EU1 EU1 122.7189(6) 4_454 2_555 n
Ca1 EU1 EU1 85.3519(9) 4_454 4_444 n
Ca1 EU1 EU1 0.0 4_454 4_454 n
O1 EU1 O1 152.16890(10) 2_455 3_555 n
O1 EU1 O1 125.6615(6) 2_455 -1_556 n
O1 EU1 O1 77.5397(4) 2_455 -2_555 n
O1 EU1 O1 72.6499(8) 2_455 101_455 n
O1 EU1 O1 68.26250(30) 2_455 -104_445 n
O1 EU1 EU1 100.4422(9) 2_455 2_455 n
O1 EU1 EU1 160.29930(20) 2_455 2_555 n
O1 EU1 EU1 69.8621(7) 2_455 4_444 n
O1 EU1 EU1 38.8829(4) 2_455 4_454 n
O1 EU1 O1 68.26250(30) 3_555 -1_556 n
O1 EU1 O1 98.47130(20) 3_555 -2_555 n
O1 EU1 O1 134.8596(7) 3_555 101_455 n
O1 EU1 O1 98.47130(20) 3_555 -104_445 n
O1 EU1 EU1 102.5059(7) 3_555 2_455 n
O1 EU1 EU1 38.6568 3_555 2_555 n
O1 EU1 EU1 84.4873(6) 3_555 4_444 n
O1 EU1 EU1 131.33250(10) 3_555 4_454 n
O1 EU1 O1 152.16879(10) -1_556 -2_555 n
O1 EU1 O1 77.5397(4) -1_556 101_455 n
O1 EU1 O1 72.6499(8) -1_556 -104_445 n
O1 EU1 EU1 38.8829(4) -1_556 2_455 n
O1 EU1 EU1 69.8621(7) -1_556 2_555 n
O1 EU1 EU1 100.4422(9) -1_556 4_444 n
O1 EU1 EU1 160.29930(20) -1_556 4_454 n
O1 EU1 O1 98.47130(20) -2_555 101_455 n
O1 EU1 O1 134.8596(7) -2_555 -104_445 n
O1 EU1 EU1 38.6568 -2_766 4_454 n
O1 EU1 O1 98.47130(20) 101_455 -104_445 n
O1 EU1 EU1 38.6568 101_455 2_455 n
O1 EU1 EU1 102.5059(7) 101_455 2_555 n
O1 EU1 EU1 131.33250(10) 101_455 4_444 n
O1 EU1 EU1 84.4873(6) 101_455 4_454 n
O1 EU1 EU1 84.4873(6) -104_656 2_455 n
O1 EU1 EU1 38.6568 -104_656 4_444 n
EU1 EU1 EU1 85.3519(9) 2_455 2_555 n
EU1 EU1 EU1 122.7189(6) 2_455 4_444 n
EU1 EU1 EU1 122.7189(6) 2_455 4_454 n
EU1 EU1 EU1 122.7189(6) 2_555 4_444 n
EU1 EU1 EU1 122.7189(6) 2_555 4_454 n
EU1 EU1 EU1 85.3519(9) 4_444 4_454 n

loop_
_geom_bond_atom_site_label_1
_geom_bond_atom_site_label_2
_geom_bond_distance
_geom_bond_site_symmetry_2
_geom_bond_publ_flag
Ca1 Ca1 3.870190(30) 2_455 n
Ca1 Ca1 3.870190(30) 2_555 n
Ca1 Ca1 3.870190(30) 4_444 n
Ca1 Ca1 3.870190(30) 4_454 n
Ca1 W1 3.710060(30) 3_455 n
Ca1 W1 3.710060(30) 3_465 n
Ca1 W1 3.710060(30) 3_555 n
Ca1 W1 3.710060(30) 3_565 n
Ca1 O1 2.475840(20) 2_455 n
Ca1 O1 2.488040(20) 3_555 n
Ca1 O1 2.475840(20) -1_556 n
Ca1 O1 2.488040(20) -2_555 n
Ca1 O1 2.488040(20) 101_455 n
Ca1 O1 2.475840(20) 104_555 n
Ca1 EU1 3.870190(30) 2_455 n
Ca1 EU1 3.870190(30) 2_555 n
Ca1 EU1 3.870190(30) 4_444 n
Ca1 EU1 3.870190(30) 4_454 n
W1 Ca1 3.710060(30) 3_454 n
W1 Ca1 3.710060(30) 3_464 n
W1 Ca1 3.710060(30) 3_554 n
W1 Ca1 3.710060(30) 3_564 n
W1 EU1 3.710060(30) 3_454 n
W1 EU1 3.710060(30) 3_464 n
W1 EU1 3.710060(30) 3_554 n
W1 EU1 3.710060(30) 3_564 n
O1 Ca1 2.488040(20) 3_554 n
O1 Ca1 2.475840(20) 4_444 n
O1 W1 1.750980(10) 1_555 n
O1 EU1 2.488040(20) 3_554 n
O1 EU1 2.475840(20) 4_444 n
EU1 Ca1 3.870190(30) 2_455 n
EU1 Ca1 3.870190(30) 2_555 n
EU1 Ca1 3.870190(30) 4_444 n
EU1 Ca1 3.870190(30) 4_454 n
EU1 W1 3.710060(30) 3_455 n
EU1 W1 3.710060(30) 3_465 n
EU1 W1 3.710060(30) 3_555 n
EU1 W1 3.710060(30) 3_565 n
EU1 O1 2.475840(20) 2_455 n
EU1 O1 2.488040(20) 3_555 n
EU1 O1 2.475840(20) -1_556 n
EU1 O1 2.488040(20) -2_555 n
EU1 O1 2.488040(20) 101_455 n
EU1 O1 2.475840(20) 104_555 n
EU1 EU1 3.870190(30) 2_455 n
EU1 EU1 3.870190(30) 2_555 n
EU1 EU1 3.870190(30) 4_444 n
EU1 EU1 3.870190(30) 4_454 n
